data_7121566
loop_
_publ_author_name
'Zou, Chao'
'Lin, Jinqiang'
'Suo, Sa'
'Xie, Mo'
'Chang, Xiaoyong'
'Lu, Wei'

_publ_section_title
;
 Palladium(ii) N-heterocyclic allenylidene complexes with extended
 intercationic PdPd interactions and MMLCT phosphorescence.
;
_journal_issue 42
_journal_name_full 'Chemical communications (Cambridge, England)'
_journal_page_first 5319
_journal_page_last 5322
_journal_paper_doi 10.1039/c8cc01652f
_journal_volume 54
_journal_year 2018
_chemical_formula_moiety 'C23 H19 N4 Pd, 2(F3 P0.5), C3 H7 N O'
_chemical_formula_sum 'C26 H26 F6 N5 O P Pd'
_chemical_formula_weight 675.89
_space_group_crystal_system triclinic
_space_group_IT_number 2
_space_group_name_Hall '-P 1'
_space_group_name_H-M_alt 'P -1'
_symmetry_space_group_name_Hall '-P 1'
_symmetry_space_group_name_H-M 'P -1'
_atom_sites_solution_hydrogens geom
_atom_sites_solution_primary dual
_audit_creation_date 2017-11-13
_audit_creation_method
;
Olex2 1.2
(compiled 2017.08.10 svn.r3458 for OlexSys, GUI svn.r5381)
;
_audit_update_record
;
2018-02-25 deposited with the CCDC.
2018-04-27 downloaded from the CCDC.
;
_cell_angle_alpha 109.005(3)
_cell_angle_beta 99.386(3)
_cell_angle_gamma 92.908(4)
_cell_formula_units_Z 2
_cell_length_a 6.5861(5)
_cell_length_b 12.6581(10)
_cell_length_c 17.1310(14)
_cell_measurement_reflns_used 4494
_cell_measurement_temperature 100
_cell_measurement_theta_max 65.236
_cell_measurement_theta_min 2.779
_cell_volume 1323.96(18)
_computing_cell_refinement 'SAINT v8.37A (Bruker, 2015)'
_computing_data_reduction 'SAINT v8.37A (Bruker, 2015)'
_computing_molecular_graphics 'Olex2 (Dolomanov et al., 2009)'
_computing_publication_material 'Olex2 (Dolomanov et al., 2009)'
_computing_structure_refinement 'XL (Sheldrick, 2008)'
_computing_structure_solution 'ShelXT (Sheldrick, 2015)'
_diffrn_ambient_temperature 100
_diffrn_detector 'Bruker PHOTO 100 area detector'
_diffrn_detector_area_resol_mean 7.9
_diffrn_detector_type 'CCD area detector'
_diffrn_measured_fraction_theta_full 0.971
_diffrn_measured_fraction_theta_max 0.971
_diffrn_measurement_device 'three-circle diffractometer'
_diffrn_measurement_device_type 'Bruker PHOTO 100 area detector'
_diffrn_measurement_method '\w and \f scans'
_diffrn_radiation_monochromator 'mirror optics'
_diffrn_radiation_probe x-ray
_diffrn_radiation_type CuK\a
_diffrn_radiation_wavelength 1.54178
_diffrn_reflns_av_unetI/netI 0.0639
_diffrn_reflns_Laue_measured_fraction_full 0.971
_diffrn_reflns_Laue_measured_fraction_max 0.971
_diffrn_reflns_limit_h_max 7
_diffrn_reflns_limit_h_min -7
_diffrn_reflns_limit_k_max 13
_diffrn_reflns_limit_k_min -14
_diffrn_reflns_limit_l_max 20
_diffrn_reflns_limit_l_min 0
_diffrn_reflns_number 4324
_diffrn_reflns_point_group_measured_fraction_full 0.971
_diffrn_reflns_point_group_measured_fraction_max 0.971
_diffrn_reflns_theta_full 65.356
_diffrn_reflns_theta_max 65.356
_diffrn_reflns_theta_min 2.779
_diffrn_source 'microfocus sealed X-ray tube'
_diffrn_source_type 'Incoatec I\ms'
_diffrn_standards_number 0
_exptl_absorpt_coefficient_mu 6.887
_exptl_absorpt_correction_T_max 0.75
_exptl_absorpt_correction_T_min 0.38
_exptl_absorpt_correction_type multi-scan
_exptl_absorpt_process_details
;
 TWINABS-2012/1 (Bruker,2012) was used for absorption correction.
 
For component 1:
 wR2(int) was 0.1379 before and 0.0816 after correction.
 The Ratio of minimum to maximum transmission not present.
 The \l/2 correction factor is Not present
 
For component 2:
 wR2(int) was 0.1293 before and 0.0798 after correction.
 The Ratio of minimum to maximum transmission is 0.51.
 The \l/2 correction factor is Not present

Final HKLF 4 output contains 20596 reflections, Rint = 0.0834
 (14272 with I > 3sig(I), Rint = 0.0776)
;
_exptl_crystal_colour red
_exptl_crystal_colour_primary red
_exptl_crystal_density_diffrn 1.695
_exptl_crystal_description needle
_exptl_crystal_F_000 680
_exptl_crystal_size_max 0.32
_exptl_crystal_size_mid 0.04
_exptl_crystal_size_min 0.03
_refine_diff_density_max 1.550
_refine_diff_density_min -1.439
_refine_diff_density_rms 0.199
_refine_ls_extinction_method none
_refine_ls_goodness_of_fit_ref 0.992
_refine_ls_hydrogen_treatment constr
_refine_ls_matrix_type full
_refine_ls_number_parameters 344
_refine_ls_number_reflns 4324
_refine_ls_number_restraints 232
_refine_ls_restrained_S_all 0.978
_refine_ls_R_factor_all 0.1205
_refine_ls_R_factor_gt 0.0999
_refine_ls_shift/su_max 0.000
_refine_ls_shift/su_mean 0.000
_refine_ls_structure_factor_coef Fsqd
_refine_ls_weighting_details 'w=1/[\s^2^(Fo^2^)+(0.1000P)^2^+20.0000P] where P=(Fo^2^+2Fc^2^)/3'
_refine_ls_weighting_scheme calc
_refine_ls_wR_factor_gt 0.2463
_refine_ls_wR_factor_ref 0.2670
_reflns_Friedel_coverage 0.000
_reflns_number_gt 3376
_reflns_number_total 4324
_reflns_threshold_expression 'I > 2\s(I)'
_cod_data_source_file c8cc01652f2.cif
_cod_data_source_block cu_cxy0207_0m_4
_cod_depositor_comments 'Adding full bibliography for 7121566--7121567.cif.'
_cod_database_code 7121566
_shelx_shelxl_version_number 2014/7
_shelx_space_group_comment
;
The symmetry employed for this shelxl refinement is uniquely defined
by the following loop, which should always be used as a source of
symmetry information in preference to the above space-group names.
They are only intended as comments.
;
_shelx_estimated_absorpt_t_max 0.820
_shelx_estimated_absorpt_t_min 0.217
_olex2_refinement_description
;
1. Twinned data refinement
 Scales: 0.393(5)
 0.607(5)
2. Fixed Uiso
 At 1.2 times of:
  All C(H) groups
 At 1.5 times of:
  All C(H,H,H) groups
3. Restrained distances
 N5-C26 = N5-C25
 1.45 with sigma of 0.02
 N5-C24
 1.45 with sigma of 0.02
 O1-C24
 1.25 with sigma of 0.02
 H26B-C24
 2.46 with sigma of 0.02
 C24-C25 \\sim C24-C26
 with sigma of 0.02
4. Uiso/Uaniso restraints and constraints
All non-hydrogen atoms have similar U: within 2A with sigma of 0.02 and sigma
for terminal atoms of 0.04
5.a Aromatic/amide H refined with riding coordinates:
 C2(H2), C3(H3), C4(H4), C5(H5), C8(H8), C9(H9), C10(H10), C13(H13), C14(H14),
 C15(H15), C16(H16), C20(H20), C21(H21), C24(H24)
5.b Idealised Me refined as rotating group:
 C22(H22A,H22B,H22C), C23(H23A,H23B,H23C), C25(H25A,H25B,H25C), C26(H26A,H26B,
 H26C)
;
_olex2_submission_special_instructions 'No special instructions were received'

loop_
_space_group_symop_operation_xyz
'x, y, z'
'-x, -y, -z'

loop_
_atom_site_label
_atom_site_type_symbol
_atom_site_fract_x
_atom_site_fract_y
_atom_site_fract_z
_atom_site_U_iso_or_equiv
_atom_site_adp_type
_atom_site_occupancy
_atom_site_site_symmetry_order
_atom_site_calc_flag
_atom_site_refinement_flags_posn
_atom_site_refinement_flags_adp
_atom_site_refinement_flags_occupancy
_atom_site_disorder_assembly
_atom_site_disorder_group
Pd1 Pd 0.24819(16) 0.50022(8) 0.49541(6) 0.0443(3) Uani 1 1 d . U . . .
N1 N 0.2791(16) 0.6388(9) 0.4614(7) 0.046(3) Uani 1 1 d . U . . .
N2 N 0.1866(18) 0.4291(10) 0.3709(6) 0.047(2) Uani 1 1 d . U . . .
N3 N 0.407(2) 0.5948(12) 0.8351(8) 0.063(3) Uani 1 1 d . U . . .
N4 N 0.420(2) 0.7628(12) 0.8288(8) 0.063(3) Uani 1 1 d . U . . .
C1 C 0.1987(18) 0.3364(11) 0.4853(9) 0.045(3) Uani 1 1 d . U . . .
C2 C 0.211(2) 0.2874(14) 0.5471(10) 0.058(3) Uani 1 1 d . U . . .
H2 H 0.2448 0.3349 0.6043 0.070 Uiso 1 1 calc R . . . .
C3 C 0.176(2) 0.1737(13) 0.5297(10) 0.056(3) Uani 1 1 d . U . . .
H3 H 0.1834 0.1439 0.5742 0.068 Uiso 1 1 calc R . . . .
C4 C 0.130(2) 0.1041(13) 0.4487(12) 0.060(4) Uani 1 1 d . U . . .
H4 H 0.0988 0.0257 0.4369 0.072 Uiso 1 1 calc R . . . .
C5 C 0.126(2) 0.1453(12) 0.3816(11) 0.061(4) Uani 1 1 d . U . . .
H5 H 0.1037 0.0951 0.3253 0.073 Uiso 1 1 calc R . . . .
C6 C 0.157(2) 0.2632(12) 0.3994(10) 0.055(3) Uani 1 1 d . U . . .
C7 C 0.153(2) 0.3172(13) 0.3399(10) 0.054(3) Uani 1 1 d . U . . .
C8 C 0.109(2) 0.2665(15) 0.2528(10) 0.066(4) Uani 1 1 d . U . . .
H8 H 0.0825 0.1870 0.2288 0.079 Uiso 1 1 calc R . . . .
C9 C 0.103(3) 0.3312(15) 0.2003(9) 0.065(4) Uani 1 1 d . U . . .
H9 H 0.0742 0.2963 0.1408 0.078 Uiso 1 1 calc R . . . .
C10 C 0.140(2) 0.4478(15) 0.2367(9) 0.064(4) Uani 1 1 d . U . . .
H10 H 0.1326 0.4938 0.2024 0.077 Uiso 1 1 calc R . . . .
C11 C 0.186(2) 0.4955(14) 0.3229(9) 0.055(3) Uani 1 1 d . U . . .
C12 C 0.234(2) 0.6169(14) 0.3748(10) 0.061(3) Uani 1 1 d . U . . .
C13 C 0.247(2) 0.7037(15) 0.3398(11) 0.066(4) Uani 1 1 d . U . . .
H13 H 0.2241 0.6868 0.2807 0.079 Uiso 1 1 calc R . . . .
C14 C 0.293(3) 0.8143(14) 0.3944(12) 0.069(4) Uani 1 1 d . U . . .
H14 H 0.2957 0.8738 0.3721 0.083 Uiso 1 1 calc R . . . .
C15 C 0.334(2) 0.8380(13) 0.4775(11) 0.057(3) Uani 1 1 d . U . . .
H15 H 0.3713 0.9139 0.5133 0.068 Uiso 1 1 calc R . . . .
C16 C 0.322(2) 0.7546(10) 0.5123(10) 0.052(3) Uani 1 1 d . U . . .
H16 H 0.3439 0.7747 0.5717 0.063 Uiso 1 1 calc R . . . .
C17 C 0.310(2) 0.5682(13) 0.6187(8) 0.053(3) Uani 1 1 d . U . . .
C18 C 0.344(3) 0.6067(14) 0.6933(9) 0.060(3) Uani 1 1 d . U . . .
C19 C 0.387(2) 0.6534(14) 0.7830(10) 0.059(3) Uani 1 1 d . U . . .
C20 C 0.461(3) 0.7704(16) 0.9124(9) 0.070(4) Uani 1 1 d . U . . .
H20 H 0.4948 0.8380 0.9593 0.084 Uiso 1 1 calc R . . . .
C21 C 0.447(3) 0.6697(15) 0.9157(10) 0.069(4) Uani 1 1 d . U . . .
H21 H 0.4616 0.6509 0.9655 0.083 Uiso 1 1 calc R . . . .
C22 C 0.383(3) 0.4740(14) 0.8119(11) 0.074(5) Uani 1 1 d . U . . .
H22A H 0.4859 0.4513 0.8497 0.110 Uiso 1 1 calc GR . . . .
H22B H 0.4028 0.4400 0.7539 0.110 Uiso 1 1 calc GR . . . .
H22C H 0.2434 0.4487 0.8163 0.110 Uiso 1 1 calc GR . . . .
C23 C 0.410(3) 0.8573(15) 0.7972(12) 0.074(5) Uani 1 1 d . U . . .
H23A H 0.5462 0.9011 0.8130 0.111 Uiso 1 1 calc GR . . . .
H23B H 0.3082 0.9054 0.8216 0.111 Uiso 1 1 calc GR . . . .
H23C H 0.3682 0.8286 0.7358 0.111 Uiso 1 1 calc GR . . . .
P2 P 0.0000 0.0000 0.0000 0.0754(18) Uani 1 2 d S TU P . .
F4 F -0.0158(18) -0.1297(8) -0.0107(8) 0.093(3) Uani 1 1 d . U . . .
F5 F 0.069(3) 0.0290(11) 0.0955(9) 0.157(7) Uani 1 1 d . U . . .
F6 F -0.227(2) 0.0000(10) 0.0110(13) 0.161(8) Uani 1 1 d . U . . .
P1 P 0.0000 0.5000 0.0000 0.0727(17) Uani 1 2 d S TU P . .
F1 F 0.0460(19) 0.5822(9) 0.0968(6) 0.089(3) Uani 1 1 d . U . . .
F2 F -0.2448(16) 0.5030(9) -0.0030(7) 0.096(4) Uani 1 1 d . U . . .
F3 F 0.0051(17) 0.6049(9) -0.0311(6) 0.082(3) Uani 1 1 d . U . . .
N5 N 0.610(4) -0.155(3) 0.1867(18) 0.174(9) Uiso 1 1 d D U . . .
C24 C 0.688(5) -0.090(3) 0.274(2) 0.188(12) Uiso 1 1 d D U . . .
H24 H 0.8207 -0.0940 0.3035 0.225 Uiso 1 1 calc R . . A 1
C25 C 0.387(4) -0.164(3) 0.1566(19) 0.178(13) Uiso 1 1 d D U . . .
H25A H 0.3206 -0.1234 0.2032 0.267 Uiso 1 1 calc GR . . . .
H25B H 0.3305 -0.2433 0.1346 0.267 Uiso 1 1 calc GR . . . .
H25C H 0.3602 -0.1312 0.1119 0.267 Uiso 1 1 calc GR . . . .
C26 C 0.759(6) -0.202(3) 0.136(2) 0.205(16) Uiso 1 1 d D U . . .
H26A H 0.7319 -0.2843 0.1152 0.308 Uiso 1 1 calc GR . . . .
H26B H 0.8991 -0.1795 0.1705 0.308 Uiso 1 1 calc DGR . . . .
H26C H 0.7492 -0.1748 0.0885 0.308 Uiso 1 1 calc GR . . . .
O1 O 0.560(6) -0.026(3) 0.308(2) 0.273(15) Uiso 1 1 d D U . B 1

loop_
_atom_site_aniso_label
_atom_site_aniso_U_11
_atom_site_aniso_U_22
_atom_site_aniso_U_33
_atom_site_aniso_U_23
_atom_site_aniso_U_13
_atom_site_aniso_U_12
Pd1 0.0417(5) 0.0437(6) 0.0452(5) 0.0146(5) 0.0034(4) 0.0028(4)
N1 0.031(5) 0.044(6) 0.061(6) 0.007(5) 0.023(5) 0.015(4)
N2 0.038(5) 0.061(6) 0.038(5) 0.018(5) -0.002(5) -0.001(5)
N3 0.058(7) 0.075(8) 0.052(6) 0.021(6) 0.007(6) -0.003(6)
N4 0.058(7) 0.068(8) 0.058(7) 0.018(6) 0.006(6) -0.005(6)
C1 0.029(6) 0.045(7) 0.061(7) 0.029(6) -0.006(5) -0.008(5)
C2 0.052(7) 0.060(8) 0.070(8) 0.039(7) 0.001(6) -0.003(6)
C3 0.041(7) 0.066(8) 0.078(8) 0.039(7) 0.017(6) 0.020(6)
C4 0.035(6) 0.042(7) 0.103(10) 0.025(7) 0.008(7) 0.010(6)
C5 0.052(8) 0.045(8) 0.074(9) 0.002(7) 0.017(7) 0.002(6)
C6 0.045(7) 0.049(7) 0.056(7) 0.003(6) 0.005(6) -0.005(6)
C7 0.039(6) 0.054(7) 0.061(7) 0.017(6) -0.007(6) 0.001(6)
C8 0.055(8) 0.065(9) 0.061(8) 0.002(7) 0.008(7) 0.000(7)
C9 0.046(7) 0.089(10) 0.043(7) 0.003(7) 0.004(6) 0.013(7)
C10 0.047(7) 0.087(10) 0.052(7) 0.021(7) 0.004(6) 0.000(7)
C11 0.042(6) 0.073(8) 0.049(6) 0.022(6) 0.003(5) 0.001(6)
C12 0.048(7) 0.074(8) 0.062(7) 0.024(6) 0.008(6) 0.004(6)
C13 0.057(8) 0.079(9) 0.073(9) 0.039(7) 0.012(7) 0.012(7)
C14 0.066(9) 0.062(8) 0.089(10) 0.040(8) 0.008(8) 0.006(7)
C15 0.036(6) 0.053(7) 0.087(9) 0.028(7) 0.012(6) 0.026(5)
C16 0.057(7) 0.033(6) 0.062(7) 0.013(6) 0.009(6) -0.017(5)
C17 0.037(6) 0.075(9) 0.037(6) 0.006(6) 0.002(6) 0.008(6)
C18 0.048(7) 0.071(9) 0.054(7) 0.016(7) 0.004(6) 0.005(6)
C19 0.040(6) 0.067(8) 0.067(7) 0.021(6) 0.005(6) 0.005(6)
C20 0.073(9) 0.078(9) 0.044(7) 0.004(7) 0.008(7) 0.004(8)
C21 0.080(9) 0.072(10) 0.049(7) 0.018(7) 0.005(7) 0.000(8)
C22 0.086(12) 0.063(11) 0.062(10) 0.018(8) 0.001(9) -0.006(9)
C23 0.074(11) 0.073(11) 0.073(11) 0.015(9) 0.029(9) 0.014(9)
P2 0.073(4) 0.062(4) 0.073(4) 0.004(3) 0.006(3) -0.005(3)
F4 0.111(9) 0.057(6) 0.097(8) 0.010(5) 0.014(7) 0.006(6)
F5 0.253(18) 0.077(9) 0.091(9) -0.013(7) -0.019(11) 0.026(10)
F6 0.099(10) 0.078(9) 0.27(2) -0.009(11) 0.073(12) 0.006(8)
P1 0.083(4) 0.085(5) 0.056(3) 0.033(3) 0.013(3) 0.008(3)
F1 0.118(9) 0.086(7) 0.062(6) 0.028(5) 0.009(6) 0.007(6)
F2 0.085(8) 0.115(10) 0.100(9) 0.048(7) 0.027(6) 0.012(7)
F3 0.101(8) 0.081(7) 0.073(6) 0.033(5) 0.024(6) 0.022(6)

loop_
_atom_type_symbol
_atom_type_description
_atom_type_scat_dispersion_real
_atom_type_scat_dispersion_imag
_atom_type_scat_source
C C 0.0181 0.0091 'International Tables Vol C Tables 4.2.6.8 and 6.1.1.4'
H H 0.0000 0.0000 'International Tables Vol C Tables 4.2.6.8 and 6.1.1.4'
F F 0.0727 0.0534 'International Tables Vol C Tables 4.2.6.8 and 6.1.1.4'
N N 0.0311 0.0180 'International Tables Vol C Tables 4.2.6.8 and 6.1.1.4'
O O 0.0492 0.0322 'International Tables Vol C Tables 4.2.6.8 and 6.1.1.4'
P P 0.2955 0.4335 'International Tables Vol C Tables 4.2.6.8 and 6.1.1.4'
Pd Pd 0.1215 3.9337 'International Tables Vol C Tables 4.2.6.8 and 6.1.1.4'

loop_
_geom_angle_atom_site_label_1
_geom_angle_atom_site_label_2
_geom_angle_atom_site_label_3
_geom_angle
_geom_angle_site_symmetry_1
_geom_angle_site_symmetry_3
N2 Pd1 N1 79.9(5) . .
N2 Pd1 C1 80.1(5) . .
C1 Pd1 N1 160.0(5) . .
C17 Pd1 N1 100.9(6) . .
C17 Pd1 N2 179.1(6) . .
C17 Pd1 C1 99.0(6) . .
C12 N1 Pd1 114.2(10) . .
C12 N1 C16 115.6(13) . .
C16 N1 Pd1 129.9(10) . .
C7 N2 Pd1 117.0(9) . .
C7 N2 C11 124.0(12) . .
C11 N2 Pd1 119.0(10) . .
C19 N3 C21 107.8(15) . .
C19 N3 C22 126.6(14) . .
C21 N3 C22 125.5(14) . .
C19 N4 C20 106.9(14) . .
C19 N4 C23 126.9(14) . .
C20 N4 C23 126.2(15) . .
C2 C1 Pd1 130.2(12) . .
C2 C1 C6 117.7(13) . .
C6 C1 Pd1 112.0(10) . .
C1 C2 H2 118.4 . .
C3 C2 C1 123.2(15) . .
C3 C2 H2 118.4 . .
C2 C3 H3 120.2 . .
C4 C3 C2 119.6(14) . .
C4 C3 H3 120.2 . .
C3 C4 H4 119.3 . .
C3 C4 C5 121.5(14) . .
C5 C4 H4 119.3 . .
C4 C5 H5 120.5 . .
C4 C5 C6 119.0(15) . .
C6 C5 H5 120.5 . .
C5 C6 C1 119.0(14) . .
C7 C6 C1 115.1(13) . .
C7 C6 C5 125.8(15) . .
N2 C7 C6 115.7(14) . .
N2 C7 C8 117.5(14) . .
C8 C7 C6 126.7(15) . .
C7 C8 H8 119.6 . .
C7 C8 C9 120.9(16) . .
C9 C8 H8 119.6 . .
C8 C9 H9 120.6 . .
C10 C9 C8 118.7(14) . .
C10 C9 H9 120.6 . .
C9 C10 H10 120.4 . .
C11 C10 C9 119.2(16) . .
C11 C10 H10 120.4 . .
N2 C11 C10 119.7(15) . .
N2 C11 C12 112.0(13) . .
C10 C11 C12 128.3(15) . .
N1 C12 C11 114.7(13) . .
N1 C12 C13 121.9(15) . .
C13 C12 C11 123.2(16) . .
C12 C13 H13 120.8 . .
C14 C13 C12 118.3(17) . .
C14 C13 H13 120.8 . .
C13 C14 H14 119.5 . .
C15 C14 C13 121.0(15) . .
C15 C14 H14 119.5 . .
C14 C15 H15 119.4 . .
C14 C15 C16 121.2(15) . .
C16 C15 H15 119.4 . .
N1 C16 H16 119.2 . .
C15 C16 N1 121.7(14) . .
C15 C16 H16 119.2 . .
C18 C17 Pd1 178.0(15) . .
C17 C18 C19 179.3(18) . .
N3 C19 N4 108.4(14) . .
N3 C19 C18 125.5(15) . .
N4 C19 C18 126.1(15) . .
N4 C20 H20 125.8 . .
C21 C20 N4 108.4(15) . .
C21 C20 H20 125.8 . .
N3 C21 H21 125.8 . .
C20 C21 N3 108.3(15) . .
C20 C21 H21 125.8 . .
N3 C22 H22A 109.5 . .
N3 C22 H22B 109.5 . .
N3 C22 H22C 109.5 . .
H22A C22 H22B 109.5 . .
H22A C22 H22C 109.5 . .
H22B C22 H22C 109.5 . .
N4 C23 H23A 109.5 . .
N4 C23 H23B 109.5 . .
N4 C23 H23C 109.5 . .
H23A C23 H23B 109.5 . .
H23A C23 H23C 109.5 . .
H23B C23 H23C 109.5 . .
F4 P2 F4 180.0 . 2
F5 P2 F4 89.3(7) . .
F5 P2 F4 89.3(7) 2 2
F5 P2 F4 90.7(7) 2 .
F5 P2 F4 90.7(7) . 2
F5 P2 F5 180.0 2 .
F6 P2 F4 88.7(7) . .
F6 P2 F4 91.3(7) . 2
F6 P2 F4 91.3(7) 2 .
F6 P2 F4 88.7(7) 2 2
F6 P2 F5 89.6(11) . .
F6 P2 F5 90.4(11) 2 .
F6 P2 F5 89.6(11) 2 2
F6 P2 F5 90.4(11) . 2
F6 P2 F6 180.0 2 .
F1 P1 F1 180.0 . 2_565
F2 P1 F1 89.7(6) 2_565 .
F2 P1 F1 90.3(6) 2_565 2_565
F2 P1 F1 90.3(6) . .
F2 P1 F1 89.7(6) . 2_565
F2 P1 F2 180.0 2_565 .
F3 P1 F1 89.2(5) 2_565 .
F3 P1 F1 90.8(5) 2_565 2_565
F3 P1 F1 89.2(5) . 2_565
F3 P1 F1 90.8(5) . .
F3 P1 F2 90.5(5) . 2_565
F3 P1 F2 90.5(5) 2_565 .
F3 P1 F2 89.5(5) . .
F3 P1 F2 89.5(5) 2_565 2_565
F3 P1 F3 180.0(8) . 2_565
C24 N5 C25 117.1(19) . .
C26 N5 C24 117.2(19) . .
C26 N5 C25 126(3) . .
N5 C24 H24 123.4 . .
O1 C24 N5 113(3) . .
O1 C24 H24 123.4 . .
N5 C25 H25A 109.5 . .
N5 C25 H25B 109.5 . .
N5 C25 H25C 109.5 . .
H25A C25 H25B 109.5 . .
H25A C25 H25C 109.5 . .
H25B C25 H25C 109.5 . .
N5 C26 H26A 109.5 . .
N5 C26 H26B 109.5 . .
N5 C26 H26C 109.5 . .
H26A C26 H26B 109.5 . .
H26A C26 H26C 109.5 . .
H26B C26 H26C 109.5 . .

loop_
_geom_bond_atom_site_label_1
_geom_bond_atom_site_label_2
_geom_bond_distance
_geom_bond_site_symmetry_2
Pd1 N1 2.032(12) .
Pd1 N2 1.989(10) .
Pd1 C1 2.029(12) .
Pd1 C17 1.967(12) .
N1 C12 1.394(19) .
N1 C16 1.426(17) .
N2 C7 1.333(18) .
N2 C11 1.353(18) .
N3 C19 1.328(19) .
N3 C21 1.37(2) .
N3 C22 1.44(2) .
N4 C19 1.34(2) .
N4 C20 1.38(2) .
N4 C23 1.46(2) .
C1 C2 1.384(18) .
C1 C6 1.43(2) .
C2 H2 0.9500 .
C2 C3 1.37(2) .
C3 H3 0.9500 .
C3 C4 1.35(2) .
C4 H4 0.9500 .
C4 C5 1.41(2) .
C5 H5 0.9500 .
C5 C6 1.42(2) .
C6 C7 1.40(2) .
C7 C8 1.39(2) .
C8 H8 0.9500 .
C8 C9 1.40(2) .
C9 H9 0.9500 .
C9 C10 1.39(2) .
C10 H10 0.9500 .
C10 C11 1.38(2) .
C11 C12 1.49(2) .
C12 C13 1.42(2) .
C13 H13 0.9500 .
C13 C14 1.39(2) .
C14 H14 0.9500 .
C14 C15 1.33(2) .
C15 H15 0.9500 .
C15 C16 1.375(19) .
C16 H16 0.9500 .
C17 C18 1.188(18) .
C18 C19 1.43(2) .
C20 H20 0.9500 .
C20 C21 1.29(2) .
C21 H21 0.9500 .
C22 H22A 0.9800 .
C22 H22B 0.9800 .
C22 H22C 0.9800 .
C23 H23A 0.9800 .
C23 H23B 0.9800 .
C23 H23C 0.9800 .
P2 F4 1.587(10) 2
P2 F4 1.587(10) .
P2 F5 1.539(14) 2
P2 F5 1.539(14) .
P2 F6 1.537(12) .
P2 F6 1.537(12) 2
P1 F1 1.614(10) 2_565
P1 F1 1.614(10) .
P1 F2 1.608(10) .
P1 F2 1.608(10) 2_565
P1 F3 1.585(10) 2_565
P1 F3 1.585(10) .
N5 C24 1.448(18) .
N5 C25 1.458(18) .
N5 C26 1.445(18) .
C24 H24 0.9500 .
C24 O1 1.266(19) .
C25 H25A 0.9800 .
C25 H25B 0.9800 .
C25 H25C 0.9800 .
C26 H26A 0.9800 .
C26 H26B 0.9800 .
C26 H26C 0.9800 .

loop_
_twin_individual_id
_twin_individual_mass_fraction_refined
1 0.393(5)
2 0.607(5)
